data_1000393
loop_
_publ_author_name
'Crosnier-Lopez, M - P'
'Duroy, H'
'Fourquet, J - L'
'Laligant, Y'

_publ_section_title
;
Synthesis and crystal structure of Ba3 Ta O F9
;
_journal_coden_ASTM EJSCE5
_journal_name_full
;
European Journal of Solid State Inorganic Chemistry
;
_journal_page_first 457
_journal_page_last 468
_journal_volume 92
_journal_year 1995
_chemical_formula_structural 'Ba3 Ta O F9'
_chemical_formula_sum 'Ba3 F9 O Ta'
_chemical_name_systematic 'Tribarium tantalum oxide nonafluoride'
_space_group_IT_number 63
_symmetry_cell_setting orthorhombic
_symmetry_Int_Tables_number 63
_symmetry_space_group_name_Hall '-C 2c 2'
_symmetry_space_group_name_H-M 'C m c m'
_cell_angle_alpha 90
_cell_angle_beta 90
_cell_angle_gamma 90
_cell_formula_units_Z 4
_cell_length_a 5.9422(5)
_cell_length_b 26.39499(300)
_cell_length_c 5.9590(5)
_cell_volume 934.6
_refine_ls_R_factor_all 0.042
_cod_database_code 1000393

loop_
_symmetry_equiv_pos_as_xyz
x,y,z
x,-y,-z
x,y,1/2-z
x,-y,1/2+z
-x,-y,-z
-x,y,z
-x,-y,1/2+z
-x,y,1/2-z
1/2+x,1/2+y,z
1/2+x,1/2-y,-z
1/2+x,1/2+y,1/2-z
1/2+x,1/2-y,1/2+z
1/2-x,1/2-y,-z
1/2-x,1/2+y,z
1/2-x,1/2-y,1/2+z
1/2-x,1/2+y,1/2-z

loop_
_atom_site_aniso_label
_atom_site_aniso_U_11
_atom_site_aniso_U_12
_atom_site_aniso_U_13
_atom_site_aniso_U_22
_atom_site_aniso_U_23
_atom_site_aniso_U_33
Ta1 0.0291(4) 0. 0. 0.0261(4) 0. 0.0229(4)
Ba1 0.0535(9) 0. 0. 0.0179(5) 0. 0.0561(9)
Ba2 0.0182(4) 0. 0. 0.0185(5) 0. 0.0239(5)
Ba3 0.0245(5) 0. 0. 0.0221(5) 0. 0.0165(4)
O1 0.0165(29) 0. 0. 0.0376(39) 0.0015(28) 0.0152(30)
F1 0.0165(29) 0. 0. 0.0376(39) 0. 0.0152(30)
F2 0.0951(153) 0. 0. 0.0323(83) 0. 0.0793(134)
F3 0.1300(104) -0.0202(80) 0.0926(94) 0.1286(93) -0.0142(79) 0.1078(94)
F4 0.1557(329) 0. 0. 0.0266(115) 0. 0.2365(480)
F5 0.1309(159) -0.0136(91) 0.0752(140) 0.0307(69) 0.0063(89) 0.1169(158)

loop_
_atom_site_label
_atom_site_type_symbol
_atom_site_symmetry_multiplicity
_atom_site_Wyckoff_symbol
_atom_site_fract_x
_atom_site_fract_y
_atom_site_fract_z
_atom_site_occupancy
_atom_site_attached_hydrogens
_atom_site_calc_flag
Ta1 Ta5+ 4 c 0. 0.16318(3) 0.25 1. 0 d
Ba1 Ba2+ 4 c 0. 0.31269(5) 0.25 1. 0 d
Ba2 Ba2+ 4 c 0. 0.55842(4) 0.25 1. 0 d
Ba3 Ba2+ 4 c 0. 0.94031(4) 0.25 1. 0 d
O1 O2- 8 e 0.246(1) 0. 0. 0.5 0 d
F1 F1- 8 e 0.246(1) 0. 0. 0.5 0 d
F2 F1- 4 c 0. 0.0867(6) 0.25 1. 0 d
F3 F1- 16 h 0.228(2) 0.1390(5) 0.0232(20) 1. 0 d
F4 F1- 4 c 0. 0.4110(8) 0.25 1. 0 d
F5 F1- 16 h 0.151(4) 0.2187(5) 0.0961(38) 0.5 0 d

loop_
_atom_type_symbol
_atom_type_oxidation_number
Ta5+ 5.000
Ba2+ 2.000
O2- -2.000
F1- -1.000
